data_4108391
loop_
_publ_author_name
'David S. Kuiper'
'Peter T. Wolczanski'
'Emil B. Lobkovsky'
'Thomas R. Cundari'

_publ_section_title
;
 Low Coordinate, Monomeric Molybdenum and Tungsten(III) Complexes:
 Structure, Reactivity and Calculational Studies of (silox)3Mo and
 (silox)3ML (M = Mo, W; L = PMe3, CO; silox =tBu3SiO)
;
_journal_name_full 'Journal of the American Chemical Society'
_journal_page_first 12931
_journal_page_last 12943
_journal_paper_doi 10.1021/ja802706u
_journal_volume 130
_journal_year 2008
_chemical_formula_sum 'C37 H81 O4 Si3 W'
_chemical_formula_weight 858.14
_chemical_name_systematic
; 
 ? 
;
_space_group_IT_number 14
_symmetry_cell_setting monoclinic
_symmetry_space_group_name_Hall '-P 2yn'
_symmetry_space_group_name_H-M 'P 1 21/n 1'
_atom_sites_solution_hydrogens geom
_atom_sites_solution_primary direct
_atom_sites_solution_secondary difmap
_audit_creation_method SHELXL
_cell_angle_alpha 90.00
_cell_angle_beta 94.12(3)
_cell_angle_gamma 90.00
_cell_formula_units_Z 4
_cell_length_a 8.684(2)
_cell_length_b 21.091(4)
_cell_length_c 24.354(5)
_cell_measurement_temperature 173(2)
_cell_volume 4449.0(16)
_computing_cell_refinement SMART
_computing_data_collection SMART
_computing_data_reduction SHELXTL
_computing_molecular_graphics SHELXTL
_computing_publication_material SHELXTL
_computing_structure_refinement 'SHELXL-93 (Sheldrick, 1993)'
_computing_structure_solution 'SHELXS-86 (Sheldrick, 1990)'
_diffrn_ambient_temperature 173(2)
_diffrn_measurement_device CCD
_diffrn_radiation_monochromator graphite
_diffrn_radiation_source 'fine-focus sealed tube'
_diffrn_radiation_type MoK\a
_diffrn_radiation_wavelength 0.71073
_diffrn_reflns_av_R_equivalents 0.0351
_diffrn_reflns_av_sigmaI/netI 0.0377
_diffrn_reflns_limit_h_max 11
_diffrn_reflns_limit_h_min -11
_diffrn_reflns_limit_k_max 27
_diffrn_reflns_limit_k_min -26
_diffrn_reflns_limit_l_max 31
_diffrn_reflns_limit_l_min -18
_diffrn_reflns_number 27578
_diffrn_reflns_theta_max 28.28
_diffrn_reflns_theta_min 1.28
_exptl_absorpt_coefficient_mu 2.709
_exptl_absorpt_correction_type SADABS
_exptl_crystal_colour red
_exptl_crystal_density_diffrn 1.281
_exptl_crystal_description needle
_exptl_crystal_F_000 1804
_exptl_crystal_size_max 0.750
_exptl_crystal_size_mid 0.100
_exptl_crystal_size_min 0.090
_refine_diff_density_max 2.805
_refine_diff_density_min -1.446
_refine_diff_density_rms 0.108
_refine_ls_extinction_method none
_refine_ls_goodness_of_fit_all 1.107
_refine_ls_goodness_of_fit_obs 1.143
_refine_ls_hydrogen_treatment riding
_refine_ls_matrix_type full
_refine_ls_number_parameters 406
_refine_ls_number_reflns 10175
_refine_ls_number_restraints 0
_refine_ls_restrained_S_all 1.108
_refine_ls_restrained_S_obs 1.143
_refine_ls_R_factor_all 0.0477
_refine_ls_R_factor_obs 0.0368
_refine_ls_shift/esd_max 2.838
_refine_ls_shift/esd_mean 0.157
_refine_ls_structure_factor_coef Fsqd
_refine_ls_weighting_details 'w=1/[\s^2^(Fo^2^)+(0.0529P)^2^+0.0000P] where P=(Fo^2^+2Fc^2^)/3'
_refine_ls_weighting_scheme calc
_refine_ls_wR_factor_all 0.0912
_refine_ls_wR_factor_obs 0.0865
_reflns_number_observed 8656
_reflns_number_total 10176
_reflns_observed_criterion >2sigma(I)
_cod_data_source_file ja802706u_si_001_3.cif
_cod_data_source_block asv228
_cod_depositor_comments
;
The following automatic conversions were performed:

'_refine_ls_weighting_scheme' value 'calc
w=1/[\s^2^(Fo^2^)+(0.0529P)^2^+0.0000P] where P=(Fo^2^+2Fc^2^)/3' was
changed to 'calc'. New tag '_refine_ls_weighting_details' was
created. The value of the new tag was set to
'w=1/[\s^2^(Fo^2^)+(0.0529P)^2^+0.0000P] where P=(Fo^2^+2Fc^2^)/3'.

Automatic conversion script
Id: cif_fix_values 3143 2015-03-26 13:38:13Z robertas 
;
_cod_original_cell_volume 4449.0(15)
_cod_database_code 4108391

loop_
_symmetry_equiv_pos_as_xyz
'x, y, z'
'-x+1/2, y+1/2, -z+1/2'
'-x, -y, -z'
'x-1/2, -y-1/2, z-1/2'

loop_
_atom_site_aniso_label
_atom_site_aniso_U_11
_atom_site_aniso_U_22
_atom_site_aniso_U_33
_atom_site_aniso_U_23
_atom_site_aniso_U_13
_atom_site_aniso_U_12
W1 0.01900(8) 0.01460(8) 0.01462(8) -0.00100(6) 0.00008(5) 0.00176(6)
Si1 0.0187(5) 0.0159(5) 0.0217(5) 0.0034(4) 0.0012(4) 0.0011(4)
O1 0.0282(13) 0.0145(12) 0.0238(13) 0.0040(10) 0.0023(10) 0.0008(10)
C1 0.019(2) 0.021(2) 0.021(2) -0.0063(15) 0.0036(14) -0.0038(15)
Si2 0.0184(5) 0.0153(5) 0.0197(5) -0.0013(4) 0.0044(4) 0.0016(4)
O2 0.0230(12) 0.0156(12) 0.0218(12) 0.0003(10) 0.0043(10) 0.0030(10)
C2 0.020(2) 0.022(2) 0.037(2) 0.003(2) 0.002(2) 0.002(2)
Si3 0.0195(5) 0.0191(5) 0.0145(5) -0.0011(4) 0.0005(4) -0.0010(4)
O3 0.0318(14) 0.0246(14) 0.0126(12) -0.0013(10) -0.0036(10) 0.0012(11)
C3 0.026(2) 0.035(2) 0.040(3) 0.005(2) 0.010(2) 0.003(2)
O4 0.028(2) 0.044(2) 0.055(2) -0.0104(15) 0.0114(14) -0.0089(13)
C4 0.024(2) 0.035(2) 0.053(3) 0.013(2) 0.004(2) 0.009(2)
C5 0.025(2) 0.043(3) 0.043(3) 0.002(2) -0.005(2) -0.007(2)
C6 0.032(2) 0.024(2) 0.020(2) 0.003(2) 0.002(2) 0.001(2)
C7 0.043(3) 0.038(3) 0.025(2) 0.008(2) -0.001(2) 0.004(2)
C8 0.049(3) 0.023(2) 0.029(2) -0.003(2) -0.002(2) 0.003(2)
C9 0.037(2) 0.037(3) 0.028(2) 0.000(2) 0.009(2) 0.005(2)
C10 0.021(2) 0.020(2) 0.029(2) 0.000(2) 0.004(2) -0.0001(15)
C11 0.033(2) 0.031(2) 0.037(2) -0.010(2) 0.007(2) -0.004(2)
C12 0.042(3) 0.020(2) 0.041(3) 0.005(2) 0.012(2) -0.005(2)
C13 0.024(2) 0.037(2) 0.036(2) -0.006(2) 0.001(2) -0.005(2)
C14 0.024(2) 0.019(2) 0.036(2) -0.008(2) 0.003(2) -0.002(2)
C14 0.039(3) 0.031(2) 0.058(3) -0.021(2) 0.004(2) -0.005(2)
C15 0.022(2) 0.034(2) 0.034(2) -0.007(2) -0.003(2) -0.001(2)
C17 0.027(2) 0.025(2) 0.054(3) -0.002(2) 0.009(2) -0.007(2)
C18 0.021(2) 0.031(2) 0.019(2) -0.002(2) 0.0060(15) 0.001(2)
C19 0.036(2) 0.048(3) 0.026(2) 0.008(2) 0.012(2) 0.007(2)
C20 0.031(2) 0.038(3) 0.031(2) -0.005(2) 0.009(2) 0.009(2)
C21 0.029(2) 0.034(2) 0.045(3) 0.001(2) 0.015(2) -0.009(2)
C22 0.030(2) 0.022(2) 0.026(2) 0.004(2) 0.007(2) 0.007(2)
C23 0.045(3) 0.035(2) 0.026(2) 0.009(2) 0.009(2) 0.010(2)
C24 0.033(2) 0.050(3) 0.028(2) 0.007(2) 0.000(2) 0.013(2)
C25 0.046(3) 0.027(2) 0.048(3) 0.009(2) 0.013(2) 0.013(2)
C26 0.034(2) 0.023(2) 0.030(2) -0.001(2) 0.003(2) -0.003(2)
C27 0.042(3) 0.033(3) 0.066(4) -0.002(2) 0.003(2) 0.010(2)
C28 0.060(3) 0.029(3) 0.052(3) 0.000(2) 0.013(3) -0.006(2)
C29 0.070(4) 0.036(3) 0.036(3) -0.012(2) 0.010(2) 0.001(2)
C30 0.034(2) 0.025(2) 0.024(2) 0.003(2) 0.006(2) -0.006(2)
C31 0.030(2) 0.046(3) 0.043(3) 0.004(2) 0.008(2) -0.005(2)
C32 0.050(3) 0.058(3) 0.024(2) 0.010(2) 0.010(2) -0.005(2)
C33 0.055(3) 0.033(3) 0.052(3) -0.001(2) 0.020(2) -0.010(2)
C34 0.021(2) 0.042(3) 0.028(2) -0.004(2) 0.001(2) 0.002(2)
C35 0.029(2) 0.071(4) 0.037(3) -0.005(3) -0.012(2) -0.003(2)
C36 0.031(2) 0.060(4) 0.059(3) -0.008(3) -0.004(2) 0.015(2)
C36 0.026(2) 0.080(4) 0.046(3) 0.006(3) 0.012(2) -0.001(3)

loop_
_atom_site_label
_atom_site_type_symbol
_atom_site_fract_x
_atom_site_fract_y
_atom_site_fract_z
_atom_site_U_iso_or_equiv
_atom_site_thermal_displace_type
_atom_site_occupancy
_atom_site_calc_flag
_atom_site_refinement_flags
W1 W 0.88316(2) 0.766429(7) 0.195591(6) 0.01613(6) Uani 1 d .
Si1 Si 0.80066(11) 0.90555(5) 0.11962(4) 0.0188(2) Uani 1 d .
O1 O 0.8674(3) 0.84535(11) 0.15896(10) 0.0222(5) Uani 1 d .
C1 C 0.6779(4) 0.7391(2) 0.2025(2) 0.0204(8) Uani 1 d .
Si2 Si 1.00513(11) 0.63370(5) 0.12431(4) 0.0177(2) Uani 1 d .
O2 O 0.9723(3) 0.70446(12) 0.15184(10) 0.0200(5) Uani 1 d .
C2 C 0.5823(4) 0.9138(2) 0.1271(2) 0.0264(9) Uani 1 d .
Si3 Si 1.00578(11) 0.78574(5) 0.33567(4) 0.0177(2) Uani 1 d .
O3 O 0.9586(3) 0.77311(12) 0.26912(10) 0.0232(5) Uani 1 d .
C3 C 0.5460(5) 0.9089(2) 0.1883(2) 0.0330(10) Uani 1 d .
H3A H 0.5842(5) 0.8692(2) 0.2032(2) 0.050 Uiso 1 calc R
H3B H 0.4364(5) 0.9110(2) 0.1910(2) 0.050 Uiso 1 calc R
H3C H 0.5950(5) 0.9432(2) 0.2087(2) 0.050 Uiso 1 calc R
O4 O 0.5513(3) 0.72151(15) 0.20731(14) 0.0419(8) Uani 1 d .
C4 C 0.5194(5) 0.9776(2) 0.1045(2) 0.0374(11) Uani 1 d .
H4A H 0.5757(5) 1.0117(2) 0.1228(2) 0.056 Uiso 1 calc R
H4B H 0.4120(5) 0.9812(2) 0.1111(2) 0.056 Uiso 1 calc R
H4C H 0.5311(5) 0.9798(2) 0.0657(2) 0.056 Uiso 1 calc R
C5 C 0.4885(5) 0.8600(2) 0.0972(2) 0.0374(11) Uani 1 d .
H5A H 0.5255(5) 0.8198(2) 0.1110(2) 0.056 Uiso 1 calc R
H5B H 0.5003(5) 0.8625(2) 0.0584(2) 0.056 Uiso 1 calc R
H5C H 0.3813(5) 0.8645(2) 0.1039(2) 0.056 Uiso 1 calc R
C6 C 0.8472(5) 0.8826(2) 0.0463(2) 0.0251(8) Uani 1 d .
C7 C 0.7621(5) 0.9233(2) 0.0012(2) 0.0355(10) Uani 1 d .
H7A H 0.6531(5) 0.9220(2) 0.0055(2) 0.053 Uiso 1 calc R
H7B H 0.7824(5) 0.9070(2) -0.0344(2) 0.053 Uiso 1 calc R
H7C H 0.7977(5) 0.9664(2) 0.0044(2) 0.053 Uiso 1 calc R
C8 C 0.8037(5) 0.8125(2) 0.0360(2) 0.0335(10) Uani 1 d .
H8A H 0.6956(5) 0.8067(2) 0.0404(2) 0.050 Uiso 1 calc R
H8B H 0.8628(5) 0.7862(2) 0.0619(2) 0.050 Uiso 1 calc R
H8C H 0.8255(5) 0.8010(2) -0.0008(2) 0.050 Uiso 1 calc R
C9 C 1.0218(5) 0.8858(2) 0.0386(2) 0.0336(10) Uani 1 d .
H9A H 1.0767(5) 0.8608(2) 0.0666(2) 0.050 Uiso 1 calc R
H9B H 1.0560(5) 0.9290(2) 0.0415(2) 0.050 Uiso 1 calc R
H9C H 1.0412(5) 0.8695(2) 0.0030(2) 0.050 Uiso 1 calc R
C10 C 0.9167(4) 0.9789(2) 0.1462(2) 0.0236(8) Uani 1 d .
C11 C 0.8540(5) 1.0078(2) 0.1978(2) 0.0333(10) Uani 1 d .
H11A H 0.7488(5) 1.0206(2) 0.1897(2) 0.050 Uiso 1 calc R
H11B H 0.9151(5) 1.0440(2) 0.2092(2) 0.050 Uiso 1 calc R
H11C H 0.8589(5) 0.9768(2) 0.2267(2) 0.050 Uiso 1 calc R
C12 C 0.9167(5) 1.0314(2) 0.1021(2) 0.0340(10) Uani 1 d .
H12A H 0.9558(5) 1.0146(2) 0.0692(2) 0.051 Uiso 1 calc R
H12B H 0.9812(5) 1.0658(2) 0.1156(2) 0.051 Uiso 1 calc R
H12C H 0.8133(5) 1.0465(2) 0.0940(2) 0.051 Uiso 1 calc R
C13 C 1.0854(5) 0.9596(2) 0.1618(2) 0.0323(10) Uani 1 d .
H13A H 1.1291(5) 0.9411(2) 0.1304(2) 0.048 Uiso 1 calc R
H13B H 1.0883(5) 0.9292(2) 0.1912(2) 0.048 Uiso 1 calc R
H13C H 1.1439(5) 0.9964(2) 0.1735(2) 0.048 Uiso 1 calc R
C14 C 0.8096(4) 0.6013(2) 0.0933(2) 0.0263(9) Uani 1 d .
C14 C 0.8307(6) 0.5458(2) 0.0535(2) 0.0427(12) Uani 1 d .
H14A H 0.8870(6) 0.5123(2) 0.0726(2) 0.064 Uiso 1 calc R
H14B H 0.8868(6) 0.5601(2) 0.0233(2) 0.064 Uiso 1 calc R
H14C H 0.7313(6) 0.5303(2) 0.0398(2) 0.064 Uiso 1 calc R
C15 C 0.7183(4) 0.6540(2) 0.0615(2) 0.0302(9) Uani 1 d .
H15A H 0.7780(4) 0.6700(2) 0.0329(2) 0.045 Uiso 1 calc R
H15B H 0.6974(4) 0.6878(2) 0.0863(2) 0.045 Uiso 1 calc R
H15C H 0.6226(4) 0.6371(2) 0.0456(2) 0.045 Uiso 1 calc R
C17 C 0.7067(5) 0.5786(2) 0.1379(2) 0.0351(10) Uani 1 d .
H17A H 0.7583(5) 0.5454(2) 0.1590(2) 0.053 Uiso 1 calc R
H17B H 0.6111(5) 0.5628(2) 0.1209(2) 0.053 Uiso 1 calc R
H17C H 0.6862(5) 0.6133(2) 0.1618(2) 0.053 Uiso 1 calc R
C18 C 1.1509(4) 0.6486(2) 0.07005(15) 0.0235(8) Uani 1 d .
C19 C 1.0758(5) 0.6755(2) 0.0156(2) 0.0363(10) Uani 1 d .
H19A H 1.0198(5) 0.7134(2) 0.0230(2) 0.054 Uiso 1 calc R
H19B H 1.0062(5) 0.6447(2) -0.0013(2) 0.054 Uiso 1 calc R
H19C H 1.1546(5) 0.6851(2) -0.0088(2) 0.054 Uiso 1 calc R
C20 C 1.2376(5) 0.5883(2) 0.0555(2) 0.0331(10) Uani 1 d .
H20A H 1.2858(5) 0.5699(2) 0.0884(2) 0.050 Uiso 1 calc R
H20B H 1.3151(5) 0.5987(2) 0.0308(2) 0.050 Uiso 1 calc R
H20C H 1.1662(5) 0.5585(2) 0.0381(2) 0.050 Uiso 1 calc R
C21 C 1.2701(5) 0.6993(2) 0.0917(2) 0.0356(10) Uani 1 d .
H21A H 1.2168(5) 0.7373(2) 0.1008(2) 0.053 Uiso 1 calc R
H21B H 1.3393(5) 0.7084(2) 0.0637(2) 0.053 Uiso 1 calc R
H21C H 1.3278(5) 0.6834(2) 0.1239(2) 0.053 Uiso 1 calc R
C22 C 1.0920(5) 0.5826(2) 0.1842(2) 0.0259(8) Uani 1 d .
C23 C 1.0009(5) 0.5933(2) 0.2350(2) 0.0350(10) Uani 1 d .
H23A H 1.0016(5) 0.6377(2) 0.2440(2) 0.053 Uiso 1 calc R
H23B H 1.0477(5) 0.5697(2) 0.2655(2) 0.053 Uiso 1 calc R
H23C H 0.8963(5) 0.5794(2) 0.2273(2) 0.053 Uiso 1 calc R
C24 C 1.2598(5) 0.6019(2) 0.2016(2) 0.0373(11) Uani 1 d .
H24A H 1.3228(5) 0.5958(2) 0.1712(2) 0.056 Uiso 1 calc R
H24B H 1.2985(5) 0.5761(2) 0.2320(2) 0.056 Uiso 1 calc R
H24C H 1.2627(5) 0.6456(2) 0.2123(2) 0.056 Uiso 1 calc R
C25 C 1.0896(6) 0.5112(2) 0.1709(2) 0.0400(11) Uani 1 d .
H25A H 1.1461(6) 0.5035(2) 0.1391(2) 0.060 Uiso 1 calc R
H25B H 0.9848(6) 0.4974(2) 0.1636(2) 0.060 Uiso 1 calc R
H25C H 1.1364(6) 0.4881(2) 0.2017(2) 0.060 Uiso 1 calc R
C26 C 0.9439(5) 0.8714(2) 0.3487(2) 0.0289(9) Uani 1 d .
C27 C 0.7835(6) 0.8843(2) 0.3205(2) 0.0470(13) Uani 1 d .
H27A H 0.7828(6) 0.8732(2) 0.2823(2) 0.071 Uiso 1 calc R
H27B H 0.7592(6) 0.9285(2) 0.3238(2) 0.071 Uiso 1 calc R
H27C H 0.7080(6) 0.8594(2) 0.3377(2) 0.071 Uiso 1 calc R
C28 C 1.0534(6) 0.9185(2) 0.3224(2) 0.0464(12) Uani 1 d .
H28A H 1.1565(6) 0.9129(2) 0.3387(2) 0.070 Uiso 1 calc R
H28B H 1.0199(6) 0.9611(2) 0.3286(2) 0.070 Uiso 1 calc R
H28C H 1.0519(6) 0.9107(2) 0.2835(2) 0.070 Uiso 1 calc R
C29 C 0.9455(7) 0.8891(2) 0.4097(2) 0.0471(13) Uani 1 d .
H29A H 1.0460(7) 0.8808(2) 0.4273(2) 0.071 Uiso 1 calc R
H29B H 0.8700(7) 0.8643(2) 0.4269(2) 0.071 Uiso 1 calc R
H29C H 0.9216(7) 0.9333(2) 0.4130(2) 0.071 Uiso 1 calc R
C30 C 0.8925(5) 0.7262(2) 0.3776(2) 0.0275(9) Uani 1 d .
C31 C 0.7187(5) 0.7449(2) 0.3767(2) 0.0393(11) Uani 1 d .
H31A H 0.7095(5) 0.7867(2) 0.3917(2) 0.059 Uiso 1 calc R
H31B H 0.6652(5) 0.7151(2) 0.3983(2) 0.059 Uiso 1 calc R
H31C H 0.6743(5) 0.7443(2) 0.3394(2) 0.059 Uiso 1 calc R
C32 C 0.9536(6) 0.7241(3) 0.4375(2) 0.0439(12) Uani 1 d .
H32A H 0.9542(6) 0.7662(3) 0.4526(2) 0.066 Uiso 1 calc R
H32B H 1.0568(6) 0.7075(3) 0.4401(2) 0.066 Uiso 1 calc R
H32C H 0.8885(6) 0.6974(3) 0.4578(2) 0.066 Uiso 1 calc R
C33 C 0.8915(6) 0.6604(2) 0.3530(2) 0.0459(12) Uani 1 d .
H33A H 0.8515(6) 0.6623(2) 0.3152(2) 0.069 Uiso 1 calc R
H33B H 0.8274(6) 0.6331(2) 0.3732(2) 0.069 Uiso 1 calc R
H33C H 0.9948(6) 0.6440(2) 0.3549(2) 0.069 Uiso 1 calc R
C34 C 1.2258(5) 0.7740(2) 0.3429(2) 0.0307(10) Uani 1 d .
C35 C 1.3002(5) 0.8031(3) 0.3960(2) 0.0461(13) Uani 1 d .
H35A H 1.2522(5) 0.7860(3) 0.4271(2) 0.069 Uiso 1 calc R
H35B H 1.2866(5) 0.8483(3) 0.3951(2) 0.069 Uiso 1 calc R
H35C H 1.4084(5) 0.7933(3) 0.3992(2) 0.069 Uiso 1 calc R
C36 C 1.2665(6) 0.7022(3) 0.3450(2) 0.0507(13) Uani 1 d .
H36A H 1.2204(6) 0.6829(3) 0.3755(2) 0.076 Uiso 1 calc R
H36B H 1.3766(6) 0.6972(3) 0.3495(2) 0.076 Uiso 1 calc R
H36C H 1.2277(6) 0.6823(3) 0.3114(2) 0.076 Uiso 1 calc R
C36 C 1.3001(5) 0.8019(3) 0.2941(2) 0.0505(13) Uani 1 d .
H36D H 1.2517(5) 0.7846(3) 0.2607(2) 0.076 Uiso 1 calc R
H36E H 1.4081(5) 0.7917(3) 0.2965(2) 0.076 Uiso 1 calc R
H36F H 1.2876(5) 0.8471(3) 0.2940(2) 0.076 Uiso 1 calc R

loop_
_atom_type_symbol
_atom_type_description
_atom_type_scat_dispersion_real
_atom_type_scat_dispersion_imag
_atom_type_scat_source
C C 0.0033 0.0016 'International Tables Vol C Tables 4.2.6.8 and 6.1.1.4'
H H 0.0000 0.0000 'International Tables Vol C Tables 4.2.6.8 and 6.1.1.4'
O O 0.0106 0.0060 'International Tables Vol C Tables 4.2.6.8 and 6.1.1.4'
Si Si 0.0817 0.0704 'International Tables Vol C Tables 4.2.6.8 and 6.1.1.4'
W W -0.8490 6.8722 'International Tables Vol C Tables 4.2.6.8 and 6.1.1.4'

loop_
_geom_angle_atom_site_label_1
_geom_angle_atom_site_label_2
_geom_angle_atom_site_label_3
_geom_angle
O3 W1 O2 117.63(11)
O3 W1 O1 113.26(11)
O2 W1 O1 111.25(11)
O3 W1 C1 101.88(14)
O2 W1 C1 105.46(13)
O1 W1 C1 105.85(14)
O1 Si1 C6 104.8(2)
O1 Si1 C2 108.6(2)
C6 Si1 C2 112.7(2)
O1 Si1 C10 105.4(2)
C6 Si1 C10 111.9(2)
C2 Si1 C10 112.9(2)
Si1 O1 W1 162.2(2)
O4 C1 W1 179.0(3)
O2 Si2 C22 105.4(2)
O2 Si2 C18 105.7(2)
C22 Si2 C18 111.8(2)
O2 Si2 C14 107.61(15)
C22 Si2 C14 112.6(2)
C18 Si2 C14 113.1(2)
Si2 O2 W1 159.2(2)
C4 C2 C5 108.2(3)
C4 C2 C3 108.1(3)
C5 C2 C3 105.4(3)
C4 C2 Si1 111.9(3)
C5 C2 Si1 112.2(3)
C3 C2 Si1 110.8(3)
O3 Si3 C34 104.0(2)
O3 Si3 C26 105.1(2)
C34 Si3 C26 113.2(2)
O3 Si3 C30 108.2(2)
C34 Si3 C30 114.1(2)
C26 Si3 C30 111.4(2)
Si3 O3 W1 172.2(2)
C9 C6 C7 108.4(3)
C9 C6 C8 104.6(3)
C7 C6 C8 108.5(3)
C9 C6 Si1 112.1(3)
C7 C6 Si1 113.6(3)
C8 C6 Si1 109.1(3)
C11 C10 C13 106.9(3)
C11 C10 C12 107.6(3)
C13 C10 C12 108.2(3)
C11 C10 Si1 112.7(3)
C13 C10 Si1 109.6(3)
C12 C10 Si1 111.6(3)
C15 C14 C17 106.1(3)
C15 C14 C14 108.3(4)
C17 C14 C14 108.1(3)
C15 C14 Si2 110.3(3)
C17 C14 Si2 111.9(3)
C14 C14 Si2 112.0(3)
C20 C18 C19 106.9(3)
C20 C18 C21 108.9(3)
C19 C18 C21 105.6(3)
C20 C18 Si2 112.5(3)
C19 C18 Si2 113.1(3)
C21 C18 Si2 109.6(3)
C23 C22 C25 108.3(3)
C23 C22 C24 105.8(3)
C25 C22 C24 108.3(3)
C23 C22 Si2 109.4(3)
C25 C22 Si2 112.9(3)
C24 C22 Si2 111.8(3)
C27 C26 C29 109.6(4)
C27 C26 C28 105.4(4)
C29 C26 C28 106.4(4)
C27 C26 Si3 110.5(3)
C29 C26 Si3 114.1(3)
C28 C26 Si3 110.4(3)
C33 C30 C32 110.3(4)
C33 C30 C31 104.4(4)
C32 C30 C31 107.0(4)
C33 C30 Si3 112.1(3)
C32 C30 Si3 111.8(3)
C31 C30 Si3 111.0(3)
C36 C34 C35 109.3(4)
C36 C34 C36 107.2(4)
C35 C34 C36 106.3(4)
C36 C34 Si3 110.8(3)
C35 C34 Si3 112.5(3)
C36 C34 Si3 110.5(3)

loop_
_geom_bond_atom_site_label_1
_geom_bond_atom_site_label_2
_geom_bond_distance
W1 O3 1.868(2)
W1 O2 1.887(2)
W1 O1 1.889(2)
W1 C1 1.892(4)
Si1 O1 1.669(2)
Si1 C6 1.920(4)
Si1 C2 1.926(4)
Si1 C10 1.931(4)
C1 O4 1.174(5)
Si2 O2 1.669(3)
Si2 C22 1.923(4)
Si2 C18 1.921(4)
Si2 C14 1.934(4)
C2 C4 1.539(6)
C2 C5 1.547(6)
C2 C3 1.549(6)
Si3 O3 1.664(3)
Si3 C34 1.922(4)
Si3 C26 1.917(4)
Si3 C30 1.932(4)
C6 C9 1.542(6)
C6 C7 1.541(5)
C6 C8 1.543(5)
C10 C11 1.531(5)
C10 C13 1.542(5)
C10 C12 1.544(5)
C14 C15 1.541(6)
C14 C17 1.533(6)
C14 C14 1.539(5)
C18 C20 1.533(6)
C18 C19 1.543(5)
C18 C21 1.553(6)
C22 C23 1.533(6)
C22 C25 1.541(6)
C22 C24 1.542(6)
C26 C27 1.533(6)
C26 C29 1.530(6)
C26 C28 1.545(6)
C30 C33 1.512(6)
C30 C32 1.517(6)
C30 C31 1.558(6)
C34 C36 1.512(6)
C34 C35 1.532(6)
C34 C36 1.555(7)
